data_7250185
loop_
_publ_author_name
'Xiao, Hui'
'Ma, HuiLi'
'Wang, Jingyi'
'An, Zhongfu'
'Guo, Zhiyong'

_publ_section_title
;
 Crystallization-induced highly efficient phosphorescence in metal-free
 organic phosphors
;
_journal_issue 18
_journal_name_full CrystEngComm
_journal_page_first 2931
_journal_page_last 2936
_journal_paper_doi 10.1039/D4CE01323A
_journal_volume 27
_journal_year 2025
_chemical_formula_moiety 'C23 H16 Cl2 N O'
_chemical_formula_sum 'C23 H16 Cl2 N O'
_chemical_formula_weight 393.27
_chemical_melting_point ?
_space_group_crystal_system monoclinic
_space_group_IT_number 14
_space_group_name_Hall '-P 2ybc'
_space_group_name_H-M_alt 'P 1 21/c 1'
_atom_sites_solution_hydrogens geom
_audit_creation_method SHELXL-2014
_audit_update_record
;
2024-03-13 deposited with the CCDC.	2025-03-26 downloaded from the CCDC.
;
_cell_angle_alpha 90
_cell_angle_beta 99.460(6)
_cell_angle_gamma 90
_cell_formula_units_Z 4
_cell_length_a 8.1897(5)
_cell_length_b 29.5212(16)
_cell_length_c 8.0550(5)
_cell_measurement_reflns_used 3751
_cell_measurement_temperature 200(2)
_cell_measurement_theta_max 26.10
_cell_measurement_theta_min 3.359
_cell_volume 1921.0(2)
_computing_structure_refinement 'SHELXL-2014 (Sheldrick, 2014)'
_diffrn_ambient_temperature 200(2)
_diffrn_measured_fraction_theta_full 0.997
_diffrn_measured_fraction_theta_max 0.998
_diffrn_measurement_device_type 'SuperNova, Dual, Mo at zero, Atlas'
_diffrn_radiation_type MoK\a
_diffrn_radiation_wavelength 0.71073
_diffrn_reflns_av_R_equivalents 0.0318
_diffrn_reflns_av_unetI/netI 0.0338
_diffrn_reflns_Laue_measured_fraction_full 0.997
_diffrn_reflns_Laue_measured_fraction_max 0.998
_diffrn_reflns_limit_h_max 10
_diffrn_reflns_limit_h_min -9
_diffrn_reflns_limit_k_max 36
_diffrn_reflns_limit_k_min -36
_diffrn_reflns_limit_l_max 9
_diffrn_reflns_limit_l_min -8
_diffrn_reflns_number 11529
_diffrn_reflns_point_group_measured_fraction_full 0.997
_diffrn_reflns_point_group_measured_fraction_max 0.998
_diffrn_reflns_theta_full 25.242
_diffrn_reflns_theta_max 25.998
_diffrn_reflns_theta_min 3.359
_exptl_absorpt_coefficient_mu 0.350
_exptl_absorpt_correction_T_max 0.997
_exptl_absorpt_correction_T_min 0.970
_exptl_absorpt_correction_type multi-scan
_exptl_absorpt_process_details sadabs
_exptl_crystal_colour colorless
_exptl_crystal_density_diffrn 1.360
_exptl_crystal_description plate
_exptl_crystal_F_000 812
_exptl_crystal_size_max 0.08
_exptl_crystal_size_mid 0.06
_exptl_crystal_size_min 0.03
_refine_diff_density_max 0.702
_refine_diff_density_min -0.571
_refine_diff_density_rms 0.059
_refine_ls_extinction_coef 0.004(3)
_refine_ls_extinction_expression Fc^*^=kFc[1+0.001xFc^2^\l^3^/sin(2\q)]^-1/4^
_refine_ls_extinction_method SHELXL
_refine_ls_goodness_of_fit_ref 1.082
_refine_ls_hydrogen_treatment constr
_refine_ls_matrix_type full
_refine_ls_number_parameters 245
_refine_ls_number_reflns 3751
_refine_ls_number_restraints 0
_refine_ls_restrained_S_all 1.082
_refine_ls_R_factor_all 0.1179
_refine_ls_R_factor_gt 0.0844
_refine_ls_shift/su_max 0.000
_refine_ls_shift/su_mean 0.000
_refine_ls_structure_factor_coef Fsqd
_refine_ls_weighting_details 'w=1/[\s^2^(Fo^2^)+(0.1299P)^2^+1.2193P] where P=(Fo^2^+2Fc^2^)/3'
_refine_ls_weighting_scheme calc
_refine_ls_wR_factor_gt 0.2427
_refine_ls_wR_factor_ref 0.2665
_reflns_Friedel_coverage 0.000
_reflns_number_gt 2474
_reflns_number_total 3751
_reflns_threshold_expression 'I > 2\s(I)'
_cod_data_source_file d4ce01323a2.cif
_cod_data_source_block p2
_cod_depositor_comments
;
The following automatic conversions were performed:

data item '_chemical_melting_point' value 'not measured' was changed
to '?' -- the value is undefined or not given.

Automatic conversion script
Id: cif_fix_values 8170 2020-07-09 18:12:32Z antanas 

 Adding full bibliography for 7250185--7250186.cif.
;
_cod_original_sg_symbol_H-M 'P 21/c'
_cod_database_code 7250185
_shelx_space_group_comment
;
The symmetry employed for this shelxl refinement is uniquely defined
by the following loop, which should always be used as a source of
symmetry information in preference to the above space-group names.
They are only intended as comments.
;
_shelxl_version_number 2014-1

loop_
_space_group_symop_operation_xyz
'x, y, z'
'-x, y+1/2, -z+1/2'
'-x, -y, -z'
'x, -y-1/2, z-1/2'

loop_
_atom_site_label
_atom_site_type_symbol
_atom_site_fract_x
_atom_site_fract_y
_atom_site_fract_z
_atom_site_U_iso_or_equiv
_atom_site_adp_type
_atom_site_occupancy
_atom_site_site_symmetry_order
_atom_site_calc_flag
_atom_site_refinement_flags_posn
_atom_site_refinement_flags_adp
_atom_site_refinement_flags_occupancy
_atom_site_disorder_assembly
_atom_site_disorder_group
C1 C 0.6376(7) 0.22200(14) 0.2855(6) 0.0823(14) Uani 1 1 d . . . . .
H1 H 0.7167 0.2387 0.2413 0.099 Uiso 1 1 calc R U . . .
C2 C 0.4765(8) 0.22150(16) 0.2063(6) 0.0903(16) Uani 1 1 d . . . . .
H2 H 0.4463 0.2384 0.1087 0.108 Uiso 1 1 calc R U . . .
C3 C 0.3558(6) 0.19592(15) 0.2699(6) 0.0785(12) Uani 1 1 d . . . . .
H3 H 0.2468 0.1964 0.2146 0.094 Uiso 1 1 calc R U . . .
C4 C 0.3972(5) 0.17016(13) 0.4131(5) 0.0636(10) Uani 1 1 d . . . . .
H4 H 0.3184 0.1528 0.4548 0.076 Uiso 1 1 calc R U . . .
C5 C 0.5604(5) 0.17106(11) 0.4927(5) 0.0564(9) Uani 1 1 d . . . . .
C6 C 0.6816(5) 0.19730(11) 0.4325(5) 0.0646(11) Uani 1 1 d . . . . .
C7 C 0.8335(5) 0.19251(12) 0.5498(5) 0.0638(10) Uani 1 1 d . . . . .
C8 C 0.9947(6) 0.20987(15) 0.5595(7) 0.0818(14) Uani 1 1 d . . . . .
H8 H 1.0201 0.2296 0.4773 0.098 Uiso 1 1 calc R U . . .
C9 C 1.1129(6) 0.19755(17) 0.6903(8) 0.0890(15) Uani 1 1 d . . . . .
H9 H 1.2199 0.2086 0.6954 0.107 Uiso 1 1 calc R U . . .
C10 C 1.0779(5) 0.16869(15) 0.8174(7) 0.0818(13) Uani 1 1 d . . . . .
H10 H 1.1612 0.1611 0.9061 0.098 Uiso 1 1 calc R U . . .
C11 C 0.9206(5) 0.15129(14) 0.8120(6) 0.0668(10) Uani 1 1 d . . . . .
H11 H 0.8964 0.1319 0.8958 0.080 Uiso 1 1 calc R U . . .
C12 C 0.8001(4) 0.16350(11) 0.6785(5) 0.0579(9) Uani 1 1 d . . . . .
C13 C 0.5517(4) 0.12263(10) 0.7493(4) 0.0485(8) Uani 1 1 d . . . . .
C14 C 0.5658(4) 0.13372(12) 0.9185(5) 0.0564(9) Uani 1 1 d . . . . .
H14 H 0.6251 0.1593 0.9596 0.068 Uiso 1 1 calc R U . . .
C15 C 0.4934(4) 0.10737(12) 1.0250(5) 0.0559(9) Uani 1 1 d . . . . .
H15 H 0.5071 0.1145 1.1389 0.067 Uiso 1 1 calc R U . . .
C16 C 0.3988(4) 0.06966(11) 0.9642(4) 0.0508(8) Uani 1 1 d . . . . .
C17 C 0.3837(4) 0.05893(12) 0.7946(4) 0.0551(9) Uani 1 1 d . . . . .
H17 H 0.3199 0.0342 0.7523 0.066 Uiso 1 1 calc R U . . .
C18 C 0.4625(4) 0.08460(11) 0.6877(4) 0.0539(8) Uani 1 1 d . . . . .
H18 H 0.4556 0.0764 0.5753 0.065 Uiso 1 1 calc R U . . .
C19 C 0.3204(5) 0.04282(12) 1.0879(5) 0.0593(9) Uani 1 1 d . . . . .
C20 C 0.1569(4) 0.01994(11) 1.0347(4) 0.0506(8) Uani 1 1 d . . . . .
C21 C 0.0384(4) 0.03642(12) 0.9064(5) 0.0567(9) Uani 1 1 d . . . . .
H21 H 0.0638 0.0609 0.8426 0.068 Uiso 1 1 calc R U . . .
C22 C 0.1164(4) -0.01716(12) 1.1279(5) 0.0585(9) Uani 1 1 d . . . . .
H22 H 0.1948 -0.0289 1.2138 0.070 Uiso 1 1 calc R U . . .
C23 C 1.0033(9) 0.0794(3) 0.4164(9) 0.155(3) Uani 1 1 d . . . . .
H23A H 1.0831 0.0559 0.4039 0.186 Uiso 1 1 calc R U . . .
H23B H 1.0399 0.0949 0.5221 0.186 Uiso 1 1 calc R U . . .
N1 N 0.6331(3) 0.15009(10) 0.6427(4) 0.0542(7) Uani 1 1 d . . . . .
O1 O 0.3863(4) 0.04094(12) 1.2352(4) 0.0877(10) Uani 1 1 d . . . . .
Cl1 Cl 0.9917(3) 0.11884(6) 0.2458(2) 0.1303(7) Uani 1 1 d . . . . .
Cl2 Cl 0.8112(3) 0.05546(8) 0.4179(3) 0.1637(10) Uani 1 1 d . . . . .

loop_
_atom_site_aniso_label
_atom_site_aniso_U_11
_atom_site_aniso_U_22
_atom_site_aniso_U_33
_atom_site_aniso_U_23
_atom_site_aniso_U_13
_atom_site_aniso_U_12
C1 0.113(4) 0.060(2) 0.085(3) 0.014(2) 0.052(3) 0.011(2)
C2 0.141(5) 0.069(3) 0.069(3) 0.019(2) 0.041(3) 0.031(3)
C3 0.095(3) 0.073(3) 0.069(3) 0.003(2) 0.018(2) 0.028(2)
C4 0.072(3) 0.065(2) 0.057(2) 0.0006(18) 0.0215(18) 0.0082(18)
C5 0.070(2) 0.0486(18) 0.056(2) 0.0038(16) 0.0277(17) 0.0075(16)
C6 0.090(3) 0.0433(18) 0.072(2) 0.0015(17) 0.047(2) 0.0025(18)
C7 0.072(2) 0.0467(18) 0.082(3) -0.0047(18) 0.042(2) -0.0040(17)
C8 0.085(3) 0.065(2) 0.111(4) -0.013(2) 0.063(3) -0.018(2)
C9 0.068(3) 0.084(3) 0.125(4) -0.033(3) 0.043(3) -0.024(2)
C10 0.058(2) 0.079(3) 0.111(4) -0.024(3) 0.021(2) -0.013(2)
C11 0.055(2) 0.070(2) 0.079(3) -0.005(2) 0.0214(19) -0.0071(18)
C12 0.056(2) 0.0494(18) 0.075(2) -0.0049(17) 0.0313(18) -0.0049(15)
C13 0.0467(17) 0.0452(17) 0.056(2) 0.0024(14) 0.0170(14) -0.0030(13)
C14 0.056(2) 0.0539(19) 0.062(2) -0.0068(16) 0.0178(16) -0.0161(15)
C15 0.054(2) 0.066(2) 0.0506(19) -0.0052(16) 0.0150(15) -0.0091(16)
C16 0.0458(18) 0.0550(19) 0.0523(19) 0.0063(15) 0.0106(14) -0.0041(14)
C17 0.054(2) 0.0544(19) 0.059(2) -0.0018(16) 0.0137(16) -0.0129(15)
C18 0.0528(19) 0.059(2) 0.0524(19) -0.0053(16) 0.0148(15) -0.0063(15)
C19 0.057(2) 0.062(2) 0.059(2) 0.0128(17) 0.0108(17) -0.0051(17)
C20 0.0504(18) 0.0516(18) 0.0522(18) 0.0097(15) 0.0158(14) -0.0023(14)
C21 0.060(2) 0.0515(19) 0.061(2) 0.0180(16) 0.0181(17) -0.0043(15)
C22 0.054(2) 0.060(2) 0.061(2) 0.0205(17) 0.0106(16) 0.0004(16)
C23 0.117(5) 0.234(9) 0.104(5) -0.060(6) -0.008(4) 0.028(6)
N1 0.0483(16) 0.0588(17) 0.0591(18) 0.0042(14) 0.0196(13) -0.0072(13)
O1 0.083(2) 0.112(2) 0.0624(18) 0.0275(16) -0.0033(15) -0.0341(17)
Cl1 0.1725(18) 0.1275(13) 0.0949(12) -0.0166(9) 0.0337(11) -0.0161(11)
Cl2 0.183(2) 0.1587(18) 0.162(2) -0.0427(15) 0.0661(16) -0.0523(15)

loop_
_atom_type_symbol
_atom_type_description
_atom_type_scat_dispersion_real
_atom_type_scat_dispersion_imag
_atom_type_scat_source
C C 0.0033 0.0016 'International Tables Vol C Tables 4.2.6.8 and 6.1.1.4'
H H 0.0000 0.0000 'International Tables Vol C Tables 4.2.6.8 and 6.1.1.4'
N N 0.0061 0.0033 'International Tables Vol C Tables 4.2.6.8 and 6.1.1.4'
O O 0.0106 0.0060 'International Tables Vol C Tables 4.2.6.8 and 6.1.1.4'
Cl Cl 0.1484 0.1585 'International Tables Vol C Tables 4.2.6.8 and 6.1.1.4'

loop_
_geom_angle_atom_site_label_1
_geom_angle_atom_site_label_2
_geom_angle_atom_site_label_3
_geom_angle
_geom_angle_site_symmetry_1
_geom_angle_site_symmetry_3
_geom_angle_publ_flag
C2 C1 C6 119.2(4) . . ?
C1 C2 C3 121.2(4) . . ?
C4 C3 C2 120.7(5) . . ?
C3 C4 C5 117.6(4) . . ?
C4 C5 N1 129.2(3) . . ?
C4 C5 C6 122.2(4) . . ?
N1 C5 C6 108.5(3) . . ?
C1 C6 C5 119.0(4) . . ?
C1 C6 C7 133.4(4) . . ?
C5 C6 C7 107.6(3) . . ?
C12 C7 C8 118.4(4) . . ?
C12 C7 C6 107.0(3) . . ?
C8 C7 C6 134.6(4) . . ?
C9 C8 C7 119.2(4) . . ?
C8 C9 C10 121.8(4) . . ?
C11 C10 C9 120.4(5) . . ?
C10 C11 C12 118.0(4) . . ?
C11 C12 C7 122.2(4) . . ?
C11 C12 N1 129.1(3) . . ?
C7 C12 N1 108.7(3) . . ?
C18 C13 C14 119.8(3) . . ?
C18 C13 N1 121.1(3) . . ?
C14 C13 N1 119.1(3) . . ?
C15 C14 C13 120.6(3) . . ?
C14 C15 C16 120.5(3) . . ?
C17 C16 C15 118.8(3) . . ?
C17 C16 C19 123.7(3) . . ?
C15 C16 C19 117.5(3) . . ?
C18 C17 C16 120.8(3) . . ?
C17 C18 C13 119.5(3) . . ?
O1 C19 C16 120.1(3) . . ?
O1 C19 C20 119.3(3) . . ?
C16 C19 C20 120.6(3) . . ?
C21 C20 C22 118.5(3) . . ?
C21 C20 C19 122.6(3) . . ?
C22 C20 C19 118.6(3) . . ?
C22 C21 C20 121.0(3) 3_557 . ?
C21 C22 C20 120.5(3) 3_557 . ?
Cl2 C23 Cl1 109.8(4) . . ?
C5 N1 C12 108.3(3) . . ?
C5 N1 C13 126.6(3) . . ?
C12 N1 C13 124.9(3) . . ?

loop_
_geom_bond_atom_site_label_1
_geom_bond_atom_site_label_2
_geom_bond_distance
_geom_bond_site_symmetry_2
_geom_bond_publ_flag
C1 C2 1.368(7) . ?
C1 C6 1.387(6) . ?
C2 C3 1.406(7) . ?
C3 C4 1.377(6) . ?
C4 C5 1.384(6) . ?
C5 N1 1.401(5) . ?
C5 C6 1.407(5) . ?
C6 C7 1.440(6) . ?
C7 C12 1.406(5) . ?
C7 C8 1.407(6) . ?
C8 C9 1.358(7) . ?
C9 C10 1.397(7) . ?
C10 C11 1.382(5) . ?
C11 C12 1.382(6) . ?
C12 N1 1.407(4) . ?
C13 C18 1.386(5) . ?
C13 C14 1.388(5) . ?
C13 N1 1.424(4) . ?
C14 C15 1.364(5) . ?
C15 C16 1.398(5) . ?
C16 C17 1.388(5) . ?
C16 C19 1.498(5) . ?
C17 C18 1.383(5) . ?
C19 O1 1.222(5) . ?
C19 C20 1.498(5) . ?
C20 C21 1.384(5) . ?
C20 C22 1.398(5) . ?
C21 C22 1.375(5) 3_557 ?
C22 C21 1.375(5) 3_557 ?
C23 Cl2 1.727(8) . ?
C23 Cl1 1.791(10) . ?
